data_4304904
loop_
_publ_author_name
'Hanne-Marthe Sommerfeldt'
'Christian Meermann'
'Karl W. T\"ornroos'
'Reiner Anwander'

_publ_contact_author_address
;
       Department of Chemistry,
       University of Bergen,
       Allegaten 41,
       N-5007 Bergen,
       Norway.
;
_publ_contact_author_email karl.tornroos@kj.uib.no
_publ_contact_author_fax '+47 55 58 3552'
_publ_contact_author_name
;
       Prof. Karl Wilhelm T\"ornroos
;
_publ_contact_author_phone '+47 55 58 9490'
_publ_section_title
;
Distinct Reaction Pathways of Peralkylated LnIIAlIII Heterobimetallic
Complexes with Substituted Phenols
;
_journal_name_full 'Inorganic Chemistry'
_journal_page_first 4696
_journal_page_last 4705
_journal_paper_doi 10.1021/ic702517s
_journal_volume 47
_journal_year 2008
_chemical_formula_moiety 'C38 H66 Al2 O3 Sm, 2(C7 H8)'
_chemical_formula_sum 'C52 H82 Al2 O3 Sm'
_chemical_formula_weight 959.49
_chemical_name_systematic
; 
 ? 
;
_space_group_IT_number 2
_symmetry_cell_setting triclinic
_symmetry_space_group_name_Hall '-P 1'
_symmetry_space_group_name_H-M 'P -1'
_atom_sites_solution_hydrogens geom
_atom_sites_solution_primary direct
_atom_sites_solution_secondary difmap
_audit_creation_method SHELXL-97
_cell_angle_alpha 72.128(1)
_cell_angle_beta 80.171(1)
_cell_angle_gamma 67.093(1)
_cell_formula_units_Z 2
_cell_length_a 11.7050(4)
_cell_length_b 13.5958(5)
_cell_length_c 18.0156(7)
_cell_measurement_reflns_used 17341
_cell_measurement_temperature 123(2)
_cell_measurement_theta_max 30.057
_cell_measurement_theta_min 2.307
_cell_volume 2509.15(16)
_computing_cell_refinement
;
Bruker (2004). SAINT, version 6.45a, Bruker AXS Inc., Madison, 
Wisconsin, USA.
;
_computing_data_collection
;
Bruker (1999). SMART, version 5.054, Bruker AXS Inc., Madison, 
Wisconsin, USA.
;
_computing_data_reduction
;
Bruker (2004). SAINT, version 6.45a, Bruker AXS Inc., Madison, 
Wisconsin, USA.
;
_computing_molecular_graphics
;
Brandenburg, K. (2005). DIAMOND. Version 3.1. Crystal Impact GbR, Bonn, 
Germany.
;
_computing_publication_material
;
Bruker AXS (2003). SHELXTL. Version 6.14. Bruker AXS Inc., Madison, 
Wisconsin, USA.
;
_computing_structure_refinement
;
Sheldrick, G. M. (1997). SHELXS97 and SHELXL97. University of 
G\"ottingen, Germany.
;
_computing_structure_solution
;     
Sheldrick, G. M. (1997). SHELXS97 and SHELXL97. University of 
G\"ottingen, Germany. 
;
_diffrn_ambient_temperature 123(2)
_diffrn_detector_area_resol_mean '48 \um'
_diffrn_measured_fraction_theta_full 0.997
_diffrn_measured_fraction_theta_max 0.997
_diffrn_measurement_device_type 'Bruker-AXS SMART 2K CCD'
_diffrn_measurement_method 'omega scans'
_diffrn_radiation_monochromator graphite
_diffrn_radiation_source 'normal-focus sealed tube'
_diffrn_radiation_type MoK\a
_diffrn_radiation_wavelength 0.71073
_diffrn_reflns_av_R_equivalents 0.0235
_diffrn_reflns_av_sigmaI/netI 0.0273
_diffrn_reflns_limit_h_max 16
_diffrn_reflns_limit_h_min -16
_diffrn_reflns_limit_k_max 19
_diffrn_reflns_limit_k_min -19
_diffrn_reflns_limit_l_max 25
_diffrn_reflns_limit_l_min -25
_diffrn_reflns_number 42101
_diffrn_reflns_theta_full 30.06
_diffrn_reflns_theta_max 30.06
_diffrn_reflns_theta_min 1.69
_diffrn_standards_decay_% 0
_diffrn_standards_interval_count 1
_diffrn_standards_interval_time 28h
_diffrn_standards_number 737
_exptl_absorpt_coefficient_mu 1.244
_exptl_absorpt_correction_T_max 0.93921
_exptl_absorpt_correction_T_min 0.58421
_exptl_absorpt_correction_type numerical
_exptl_absorpt_process_details
;
Bruker AXS (2003). SHELXTL. Version 6.14. 
Bruker AXS Inc., Madison, Wisconsin, USA.
;
_exptl_crystal_colour red
_exptl_crystal_density_diffrn 1.270
_exptl_crystal_density_method 'not measured'
_exptl_crystal_description plate
_exptl_crystal_F_000 1012
_exptl_crystal_size_max 0.52
_exptl_crystal_size_mid 0.43
_exptl_crystal_size_min 0.05
_refine_diff_density_max 1.636
_refine_diff_density_min -0.900
_refine_diff_density_rms 0.094
_refine_ls_extinction_method none
_refine_ls_goodness_of_fit_ref 1.075
_refine_ls_hydrogen_treatment constr
_refine_ls_matrix_type full
_refine_ls_number_parameters 552
_refine_ls_number_reflns 14665
_refine_ls_number_restraints 95
_refine_ls_restrained_S_all 1.085
_refine_ls_R_factor_all 0.0422
_refine_ls_R_factor_gt 0.0365
_refine_ls_shift/su_max 0.002
_refine_ls_shift/su_mean 0.000
_refine_ls_structure_factor_coef Fsqd
_refine_ls_weighting_details 'calc w=1/[\s^2^(Fo^2^)+(0.0459P)^2^+3.2979P] where P=(Fo^2^+2Fc^2^)/3'
_refine_ls_weighting_scheme calc
_refine_ls_wR_factor_gt 0.0932
_refine_ls_wR_factor_ref 0.0965
_reflns_number_gt 13282
_reflns_number_total 14665
_reflns_threshold_expression I>2\s(I)
_cod_data_source_file ic702517s-file011_3.cif
_cod_data_source_block Compound6
_cod_database_code 4304904

loop_
_symmetry_equiv_pos_as_xyz
'x, y, z'
'-x, -y, -z'

loop_
_atom_site_label
_atom_site_type_symbol
_atom_site_fract_x
_atom_site_fract_y
_atom_site_fract_z
_atom_site_U_iso_or_equiv
_atom_site_adp_type
_atom_site_occupancy
_atom_site_symmetry_multiplicity
_atom_site_calc_flag
_atom_site_refinement_flags
_atom_site_disorder_assembly
_atom_site_disorder_group
Sm1 Sm 0.688763(11) 0.544693(10) 0.216534(8) 0.02232(4) Uani 1 1 d . . .
Al1 Al 0.39711(7) 0.68960(6) 0.16558(5) 0.02421(15) Uani 1 1 d . . .
O1 O 0.53417(16) 0.73162(14) 0.14798(11) 0.0242(3) Uani 1 1 d . . .
C1 C 0.6072(2) 0.79477(19) 0.12273(15) 0.0232(4) Uani 1 1 d . . .
Al2 Al 0.47578(8) 0.42634(6) 0.27476(5) 0.02919(17) Uani 1 1 d . . .
O2 O 0.64553(17) 0.36783(14) 0.28756(10) 0.0271(4) Uani 1 1 d . . .
C2 C 0.6680(2) 0.80338(19) 0.04669(15) 0.0243(5) Uani 1 1 d . . .
O3 O 0.48395(16) 0.55440(14) 0.21677(12) 0.0292(4) Uani 1 1 d . . .
C3 C 0.7496(2) 0.8611(2) 0.02565(17) 0.0286(5) Uani 1 1 d . . .
H3A H 0.7891 0.8685 -0.0254 0.034 Uiso 1 1 calc R . .
C4 C 0.7755(2) 0.9080(2) 0.07584(18) 0.0309(5) Uani 1 1 d . . .
C5 C 0.7141(3) 0.8998(2) 0.14901(18) 0.0312(5) Uani 1 1 d . . .
H5A H 0.7305 0.9328 0.1836 0.037 Uiso 1 1 calc R . .
C6 C 0.6292(2) 0.8453(2) 0.17448(16) 0.0267(5) Uani 1 1 d . . .
C7 C 0.6409(2) 0.7589(2) -0.01428(16) 0.0272(5) Uani 1 1 d . . .
C8 C 0.5088(3) 0.8312(2) -0.04048(17) 0.0338(6) Uani 1 1 d . . .
H8A H 0.4494 0.8287 0.0049 0.051 Uiso 1 1 calc R . .
H8B H 0.4886 0.8032 -0.0787 0.051 Uiso 1 1 calc R . .
H8C H 0.5040 0.9078 -0.0644 0.051 Uiso 1 1 calc R . .
C9 C 0.6572(3) 0.6353(2) 0.01614(17) 0.0306(5) Uani 1 1 d . . .
H9A H 0.6033 0.6243 0.0635 0.046 Uiso 1 1 calc R . .
H9B H 0.7440 0.5910 0.0282 0.046 Uiso 1 1 calc R . .
H9C H 0.6348 0.6121 -0.0240 0.046 Uiso 1 1 calc R . .
C10 C 0.7300(3) 0.7667(3) -0.08817(19) 0.0390(7) Uani 1 1 d . . .
H10A H 0.7241 0.8438 -0.1108 0.059 Uiso 1 1 calc R . .
H10B H 0.7068 0.7409 -0.1265 0.059 Uiso 1 1 calc R . .
H10C H 0.8154 0.7204 -0.0740 0.059 Uiso 1 1 calc R . .
C11 C 0.8685(3) 0.9661(3) 0.0511(2) 0.0420(7) Uani 1 1 d . . .
H11A H 0.8749 0.9941 0.0936 0.063 Uiso 1 1 calc R . .
H11B H 0.8409 1.0280 0.0047 0.063 Uiso 1 1 calc R . .
H11C H 0.9499 0.9136 0.0389 0.063 Uiso 1 1 calc R . .
C12 C 0.5579(3) 0.8495(2) 0.25453(17) 0.0314(5) Uani 1 1 d . . .
C13 C 0.6076(4) 0.8994(3) 0.3018(2) 0.0486(8) Uani 1 1 d . . .
H13A H 0.6944 0.8534 0.3126 0.073 Uiso 1 1 calc R . .
H13B H 0.5578 0.9024 0.3512 0.073 Uiso 1 1 calc R . .
H13C H 0.6022 0.9745 0.2718 0.073 Uiso 1 1 calc R . .
C14 C 0.4219(3) 0.9249(2) 0.2391(2) 0.0423(7) Uani 1 1 d . . .
H14A H 0.3741 0.9293 0.2890 0.063 Uiso 1 1 calc R . .
H14B H 0.3866 0.8942 0.2101 0.063 Uiso 1 1 calc R . .
H14C H 0.4185 0.9991 0.2084 0.063 Uiso 1 1 calc R . .
C15 C 0.5645(3) 0.7345(2) 0.30749(16) 0.0322(6) Uani 1 1 d . . .
H15A H 0.6514 0.6875 0.3172 0.048 Uiso 1 1 calc R . .
H15B H 0.5284 0.7004 0.2817 0.048 Uiso 1 1 calc R . .
H15C H 0.5178 0.7425 0.3572 0.048 Uiso 1 1 calc R . .
C16 C 0.2575(3) 0.7702(2) 0.2299(2) 0.0403(7) Uani 1 1 d . . .
H16A H 0.2104 0.7213 0.2570 0.048 Uiso 1 1 calc R . .
H16B H 0.2932 0.7830 0.2705 0.048 Uiso 1 1 calc R . .
C17 C 0.1660(4) 0.8811(3) 0.1870(3) 0.0646(12) Uani 1 1 d . . .
H17A H 0.1020 0.9130 0.2245 0.097 Uiso 1 1 calc R . .
H17B H 0.1268 0.8699 0.1479 0.097 Uiso 1 1 calc R . .
H17C H 0.2104 0.9318 0.1610 0.097 Uiso 1 1 calc R . .
C18 C 0.3254(3) 0.6898(4) 0.0731(2) 0.0548(10) Uani 1 1 d . . .
H18A H 0.2965 0.7657 0.0381 0.066 Uiso 1 1 calc R . .
H18B H 0.3901 0.6411 0.0438 0.066 Uiso 1 1 calc R . .
C19 C 0.2161(3) 0.6490(4) 0.0987(2) 0.0483(8) Uani 1 1 d . . .
H19A H 0.1814 0.6501 0.0525 0.072 Uiso 1 1 calc R . .
H19B H 0.1518 0.6976 0.1275 0.072 Uiso 1 1 calc R . .
H19C H 0.2451 0.5733 0.1326 0.072 Uiso 1 1 calc R . .
C20 C 0.3636(4) 0.4499(4) 0.3691(3) 0.0698(14) Uani 1 1 d . . .
H20A H 0.3834 0.3790 0.4104 0.084 Uiso 1 1 calc R . .
H20B H 0.3788 0.5037 0.3890 0.084 Uiso 1 1 calc R . .
C21 C 0.2286(5) 0.4920(4) 0.3526(4) 0.099(2) Uani 1 1 d . . .
H21A H 0.1771 0.5016 0.4007 0.148 Uiso 1 1 calc R . .
H21B H 0.2128 0.4386 0.3335 0.148 Uiso 1 1 calc R . .
H21C H 0.2079 0.5633 0.3129 0.148 Uiso 1 1 calc R . .
C22 C 0.4176(3) 0.3454(2) 0.2241(2) 0.0381(6) Uani 1 1 d . . .
H22A H 0.3364 0.3951 0.2022 0.046 Uiso 1 1 calc R . .
H22B H 0.4771 0.3265 0.1799 0.046 Uiso 1 1 calc R . .
C23 C 0.4034(4) 0.2383(3) 0.2789(2) 0.0489(8) Uani 1 1 d . . .
H23A H 0.3748 0.2030 0.2497 0.073 Uiso 1 1 calc R . .
H23B H 0.3427 0.2562 0.3220 0.073 Uiso 1 1 calc R . .
H23C H 0.4838 0.1876 0.3000 0.073 Uiso 1 1 calc R . .
C24 C 0.7580(3) 0.2892(2) 0.31104(15) 0.0278(5) Uani 1 1 d . . .
C25 C 0.7946(4) 0.2694(2) 0.38732(17) 0.0455(9) Uani 1 1 d . . .
C26 C 0.9120(4) 0.1925(3) 0.40782(19) 0.0492(9) Uani 1 1 d . . .
H26A H 0.9357 0.1777 0.4591 0.059 Uiso 1 1 calc R . .
C27 C 0.9961(3) 0.1363(2) 0.3570(2) 0.0416(7) Uani 1 1 d . . .
C28 C 0.9584(3) 0.1580(2) 0.28294(17) 0.0313(5) Uani 1 1 d . . .
H28A H 1.0149 0.1203 0.2474 0.038 Uiso 1 1 calc R . .
C29 C 0.8416(2) 0.23226(19) 0.25785(15) 0.0244(5) Uani 1 1 d . . .
C30 C 0.7055(5) 0.3239(3) 0.4492(2) 0.085(2) Uani 1 1 d . . .
C31 C 0.6057(6) 0.2722(4) 0.4757(3) 0.128(3) Uani 1 1 d . . .
H31A H 0.6453 0.1917 0.4950 0.192 Uiso 1 1 calc R . .
H31B H 0.5563 0.2896 0.4314 0.192 Uiso 1 1 calc R . .
H31C H 0.5515 0.3020 0.5175 0.192 Uiso 1 1 calc R . .
C32 C 0.7759(8) 0.3044(5) 0.5203(3) 0.166(5) Uani 1 1 d . . .
H32A H 0.8129 0.2247 0.5445 0.249 Uiso 1 1 calc R . .
H32B H 0.7180 0.3406 0.5584 0.249 Uiso 1 1 calc R . .
H32C H 0.8417 0.3356 0.5033 0.249 Uiso 1 1 calc R . .
C33 C 0.6503(5) 0.4524(3) 0.4170(2) 0.0704(15) Uani 1 1 d . . .
H33A H 0.6019 0.4717 0.3719 0.106 Uiso 1 1 calc R . .
H33B H 0.7180 0.4812 0.4010 0.106 Uiso 1 1 calc R . .
H33C H 0.5962 0.4849 0.4579 0.106 Uiso 1 1 calc R . .
C34 C 1.1231(4) 0.0544(3) 0.3815(3) 0.0613(12) Uani 1 1 d . . .
H34A H 1.1686 0.0235 0.3380 0.092 Uiso 1 1 calc R . .
H34B H 1.1141 -0.0054 0.4264 0.092 Uiso 1 1 calc R . .
H34C H 1.1689 0.0920 0.3961 0.092 Uiso 1 1 calc R . .
C35 C 0.8075(2) 0.2400(2) 0.17639(14) 0.0233(4) Uani 1 1 d . . .
C36 C 0.7240(3) 0.1724(2) 0.18922(18) 0.0324(6) Uani 1 1 d . . .
H36A H 0.7004 0.1758 0.1386 0.049 Uiso 1 1 calc R . .
H36B H 0.6491 0.2030 0.2210 0.049 Uiso 1 1 calc R . .
H36C H 0.7691 0.0952 0.2163 0.049 Uiso 1 1 calc R . .
C37 C 0.9225(3) 0.1895(2) 0.12530(16) 0.0308(5) Uani 1 1 d . . .
H37A H 0.8965 0.1961 0.0746 0.046 Uiso 1 1 calc R . .
H37B H 0.9645 0.1112 0.1514 0.046 Uiso 1 1 calc R . .
H37C H 0.9796 0.2292 0.1175 0.046 Uiso 1 1 calc R . .
C38 C 0.7431(3) 0.3591(2) 0.12772(15) 0.0269(5) Uani 1 1 d . . .
H38A H 0.7240 0.3576 0.0773 0.040 Uiso 1 1 calc R . .
H38B H 0.7984 0.4007 0.1190 0.040 Uiso 1 1 calc R . .
H38C H 0.6660 0.3948 0.1558 0.040 Uiso 1 1 calc R . .
C1T C 0.9643(16) 0.5321(11) 0.1460(9) 0.066(7) Uani 0.526(9) 1 d PD A 1
C2T C 0.9175(15) 0.6306(14) 0.1681(10) 0.031(3) Uani 0.526(9) 1 d PD A 1
H2T H 0.8995 0.7017 0.1323 0.037 Uiso 0.526(9) 1 calc PR A 1
C3T C 0.9002(16) 0.6131(10) 0.2480(9) 0.037(4) Uani 0.526(9) 1 d PD A 1
H3T H 0.8615 0.6758 0.2684 0.044 Uiso 0.526(9) 1 calc PR A 1
C4T C 0.9363(13) 0.5089(9) 0.3004(7) 0.065(6) Uani 0.526(9) 1 d PD A 1
H4T H 0.9337 0.5030 0.3546 0.078 Uiso 0.526(9) 1 calc PR A 1
C5T C 0.9753(11) 0.4145(12) 0.2761(8) 0.040(3) Uani 0.526(9) 1 d PD A 1
H5T H 0.9913 0.3436 0.3121 0.048 Uiso 0.526(9) 1 calc PR A 1
C6T C 0.9904(13) 0.4278(11) 0.1962(6) 0.038(3) Uani 0.526(9) 1 d PD A 1
H6T H 1.0187 0.3649 0.1761 0.046 Uiso 0.526(9) 1 calc PR A 1
C7T C 1.0006(6) 0.5393(6) 0.0509(4) 0.0445(17) Uani 0.526(9) 1 d PD A 1
H7T1 H 0.9759 0.6171 0.0208 0.067 Uiso 0.526(9) 1 calc PR A 1
H7T2 H 0.9566 0.5027 0.0336 0.067 Uiso 0.526(9) 1 calc PR A 1
H7T3 H 1.0904 0.5023 0.0428 0.067 Uiso 0.526(9) 1 calc PR A 1
C1TA C 0.9318(11) 0.5187(12) 0.3006(8) 0.057(6) Uani 0.474(9) 1 d PD A 2
C2TA C 0.9766(15) 0.4289(16) 0.2698(13) 0.092(10) Uani 0.474(9) 1 d PD A 2
H2TA H 0.9961 0.3578 0.3059 0.110 Uiso 0.474(9) 1 calc PR A 2
C3TA C 0.9959(18) 0.4319(13) 0.1921(11) 0.088(10) Uani 0.474(9) 1 d PD A 2
H3TA H 1.0279 0.3651 0.1763 0.105 Uiso 0.474(9) 1 calc PR A 2
C4TA C 0.9683(15) 0.5325(8) 0.1372(10) 0.032(3) Uani 0.474(9) 1 d PD A 2
H4TA H 0.9758 0.5413 0.0825 0.038 Uiso 0.474(9) 1 calc PR A 2
C5TA C 0.9286(19) 0.6193(17) 0.1712(12) 0.047(6) Uani 0.474(9) 1 d PD A 2
H5TA H 0.9060 0.6907 0.1354 0.057 Uiso 0.474(9) 1 calc PR A 2
C6TA C 0.916(2) 0.6191(16) 0.2485(10) 0.042(4) Uani 0.474(9) 1 d PD A 2
H6TA H 0.8984 0.6842 0.2645 0.051 Uiso 0.474(9) 1 calc PR A 2
C7TA C 0.9187(12) 0.5011(17) 0.3965(6) 0.127(7) Uani 0.474(9) 1 d PD A 2
H7T4 H 0.9293 0.4237 0.4231 0.190 Uiso 0.474(9) 1 calc PR A 2
H7T5 H 0.8364 0.5495 0.4114 0.190 Uiso 0.474(9) 1 calc PR A 2
H7T6 H 0.9827 0.5197 0.4118 0.190 Uiso 0.474(9) 1 calc PR A 2
C1S C 0.7395(9) 0.9018(7) 0.4615(5) 0.134(3) Uiso 1 1 d D . .
C2S C 0.7716(7) 0.7954(6) 0.4850(4) 0.108(2) Uiso 1 1 d D . .
H2 H 0.7255 0.7626 0.5270 0.130 Uiso 1 1 calc R . .
C3S C 0.8773(9) 0.7272(9) 0.4475(6) 0.162(4) Uiso 1 1 d D . .
H3S H 0.9016 0.6489 0.4636 0.195 Uiso 1 1 calc R . .
C4S C 0.9466(7) 0.7806(6) 0.3843(4) 0.107(2) Uiso 1 1 d D . .
H4S H 1.0159 0.7427 0.3547 0.128 Uiso 1 1 calc R . .
C5S C 0.8985(5) 0.8918(5) 0.3735(4) 0.0838(15) Uiso 1 1 d D . .
H5S H 0.9444 0.9304 0.3357 0.101 Uiso 1 1 calc R . .
C6S C 0.7956(6) 0.9587(6) 0.4070(4) 0.0972(18) Uiso 1 1 d D . .
H6S H 0.7684 1.0372 0.3924 0.117 Uiso 1 1 calc R . .
C7S C 0.6342(15) 0.9647(13) 0.4959(10) 0.300(9) Uiso 1 1 d D . .
H7SA H 0.5986 0.9160 0.5365 0.449 Uiso 1 1 calc R . .
H7SB H 0.5736 1.0120 0.4564 0.449 Uiso 1 1 calc R . .
H7SC H 0.6553 1.0111 0.5195 0.449 Uiso 1 1 calc R . .

loop_
_atom_site_aniso_label
_atom_site_aniso_U_11
_atom_site_aniso_U_22
_atom_site_aniso_U_33
_atom_site_aniso_U_23
_atom_site_aniso_U_13
_atom_site_aniso_U_12
Sm1 0.01580(6) 0.02159(6) 0.02870(7) -0.00855(4) -0.00106(4) -0.00449(4)
Al1 0.0163(3) 0.0238(3) 0.0282(4) -0.0024(3) -0.0018(3) -0.0059(3)
O1 0.0210(8) 0.0216(8) 0.0297(9) -0.0045(7) 0.0002(7) -0.0098(6)
C1 0.0182(10) 0.0163(9) 0.0312(12) -0.0032(8) 0.0007(9) -0.0054(8)
Al2 0.0271(4) 0.0192(3) 0.0386(4) -0.0093(3) 0.0112(3) -0.0096(3)
O2 0.0277(9) 0.0193(8) 0.0237(8) -0.0045(6) 0.0027(7) 0.0002(7)
C2 0.0191(10) 0.0171(10) 0.0325(12) -0.0031(9) -0.0004(9) -0.0051(8)
O3 0.0168(8) 0.0195(8) 0.0466(11) -0.0041(7) 0.0002(7) -0.0060(6)
C3 0.0229(11) 0.0214(11) 0.0362(14) -0.0022(10) 0.0033(10) -0.0085(9)
C4 0.0245(12) 0.0215(11) 0.0443(15) -0.0034(10) -0.0008(11) -0.0103(9)
C5 0.0285(13) 0.0210(11) 0.0448(16) -0.0096(10) -0.0013(11) -0.0092(10)
C6 0.0232(11) 0.0184(10) 0.0364(13) -0.0082(9) 0.0007(10) -0.0057(9)
C7 0.0235(11) 0.0247(11) 0.0305(13) -0.0063(9) 0.0023(9) -0.0081(9)
C8 0.0308(13) 0.0350(14) 0.0297(13) -0.0011(11) -0.0045(10) -0.0102(11)
C9 0.0287(12) 0.0264(12) 0.0375(14) -0.0096(10) 0.0015(10) -0.0113(10)
C10 0.0392(16) 0.0432(16) 0.0361(15) -0.0145(13) 0.0130(12) -0.0195(13)
C11 0.0370(15) 0.0366(15) 0.057(2) -0.0066(14) 0.0007(14) -0.0238(13)
C12 0.0306(13) 0.0253(12) 0.0384(14) -0.0142(11) 0.0043(11) -0.0084(10)
C13 0.057(2) 0.0484(19) 0.054(2) -0.0327(17) 0.0111(16) -0.0247(17)
C14 0.0352(15) 0.0264(13) 0.0549(19) -0.0135(13) 0.0106(14) -0.0036(11)
C15 0.0352(14) 0.0308(13) 0.0289(13) -0.0121(10) 0.0046(11) -0.0096(11)
C16 0.0227(13) 0.0310(14) 0.0562(19) -0.0101(13) 0.0068(12) -0.0029(11)
C17 0.0348(18) 0.0385(18) 0.102(4) -0.018(2) -0.012(2) 0.0083(15)
C18 0.0365(17) 0.104(3) 0.0368(17) -0.0152(19) 0.0010(13) -0.042(2)
C19 0.0384(17) 0.075(2) 0.0375(16) -0.0039(16) -0.0097(13) -0.0313(17)
C20 0.067(3) 0.084(3) 0.087(3) -0.058(3) 0.052(2) -0.053(2)
C21 0.062(3) 0.054(3) 0.137(5) -0.014(3) 0.061(3) -0.011(2)
C22 0.0336(14) 0.0293(13) 0.0519(18) -0.0110(12) -0.0029(13) -0.0115(11)
C23 0.056(2) 0.0380(16) 0.061(2) -0.0128(15) 0.0013(17) -0.0271(16)
C24 0.0339(13) 0.0176(10) 0.0216(11) -0.0040(8) -0.0018(9) 0.0007(9)
C25 0.066(2) 0.0266(13) 0.0230(13) -0.0092(10) -0.0113(13) 0.0108(13)
C26 0.073(2) 0.0286(14) 0.0311(15) -0.0100(12) -0.0259(15) 0.0080(15)
C27 0.0461(17) 0.0275(13) 0.0420(16) -0.0124(12) -0.0212(14) 0.0064(12)
C28 0.0305(13) 0.0250(12) 0.0333(14) -0.0127(10) -0.0070(10) 0.0014(10)
C29 0.0269(12) 0.0183(10) 0.0248(11) -0.0069(8) -0.0034(9) -0.0030(9)
C30 0.126(4) 0.046(2) 0.0211(15) -0.0114(14) -0.017(2) 0.041(2)
C31 0.149(6) 0.051(3) 0.060(3) 0.023(2) 0.068(3) 0.034(3)
C32 0.243(9) 0.099(4) 0.047(3) -0.049(3) -0.078(4) 0.103(5)
C33 0.099(3) 0.0422(19) 0.0359(17) -0.0261(15) -0.0239(19) 0.030(2)
C34 0.058(2) 0.050(2) 0.060(2) -0.0199(18) -0.0355(19) 0.0154(17)
C35 0.0247(11) 0.0213(10) 0.0221(11) -0.0094(8) -0.0010(9) -0.0038(9)
C36 0.0335(14) 0.0276(12) 0.0381(15) -0.0104(11) -0.0046(11) -0.0106(11)
C37 0.0302(13) 0.0298(13) 0.0304(13) -0.0158(10) 0.0014(10) -0.0040(10)
C38 0.0318(13) 0.0228(11) 0.0225(11) -0.0073(9) -0.0032(9) -0.0044(9)
C1T 0.029(7) 0.119(15) 0.078(11) -0.061(10) 0.012(6) -0.035(8)
C2T 0.018(5) 0.021(4) 0.059(8) -0.017(4) -0.015(4) -0.001(3)
C3T 0.016(4) 0.031(5) 0.076(8) -0.031(5) -0.006(3) -0.006(4)
C4T 0.072(10) 0.055(8) 0.067(8) 0.027(6) -0.048(7) -0.039(7)
C5T 0.029(5) 0.030(5) 0.059(6) -0.008(5) -0.010(4) -0.008(4)
C6T 0.028(6) 0.030(6) 0.057(6) -0.015(5) -0.003(4) -0.007(4)
C7T 0.039(3) 0.054(4) 0.040(3) -0.019(3) 0.009(3) -0.016(3)
C1TA 0.020(5) 0.093(12) 0.068(10) -0.059(9) 0.006(5) -0.006(6)
C2TA 0.038(9) 0.042(9) 0.15(2) 0.045(9) -0.029(9) -0.012(6)
C3TA 0.031(8) 0.068(13) 0.20(2) -0.099(15) 0.034(9) -0.022(8)
C4TA 0.030(7) 0.033(5) 0.039(5) -0.018(4) 0.000(4) -0.013(4)
C5TA 0.015(5) 0.047(9) 0.066(10) 0.003(6) -0.002(5) -0.009(5)
C6TA 0.035(8) 0.054(7) 0.060(8) -0.028(5) -0.002(5) -0.030(5)
C7TA 0.069(8) 0.26(2) 0.052(6) -0.014(9) -0.008(5) -0.081(11)

loop_
_atom_type_symbol
_atom_type_description
_atom_type_scat_dispersion_real
_atom_type_scat_dispersion_imag
_atom_type_scat_source
C C 0.0033 0.0016 'International Tables Vol C Tables 4.2.6.8 and 6.1.1.4'
H H 0.0000 0.0000 'International Tables Vol C Tables 4.2.6.8 and 6.1.1.4'
Al Al 0.0645 0.0514 'International Tables Vol C Tables 4.2.6.8 and 6.1.1.4'
O O 0.0106 0.0060 'International Tables Vol C Tables 4.2.6.8 and 6.1.1.4'
Sm Sm -0.1638 3.4418 'International Tables Vol C Tables 4.2.6.8 and 6.1.1.4'

loop_
_geom_angle_atom_site_label_1
_geom_angle_atom_site_label_2
_geom_angle_atom_site_label_3
_geom_angle
_geom_angle_site_symmetry_1
_geom_angle_site_symmetry_3
_geom_angle_publ_flag
O3 Sm1 O2 63.83(6) . . ?
O3 Sm1 O1 63.64(6) . . ?
O2 Sm1 O1 127.46(6) . . ?
O3 Sm1 Al2 30.35(5) . . ?
O2 Sm1 Al2 33.59(4) . . ?
O1 Sm1 Al2 93.89(4) . . ?
O3 Sm1 Al1 30.17(5) . . ?
O2 Sm1 Al1 94.00(4) . . ?
O1 Sm1 Al1 33.47(4) . . ?
Al2 Sm1 Al1 60.47(2) . . ?
O3 Al1 O1 91.69(9) . . ?
O3 Al1 C16 113.70(12) . . ?
O1 Al1 C16 114.74(12) . . ?
O3 Al1 C18 111.38(17) . . ?
O1 Al1 C18 117.60(12) . . ?
C16 Al1 C18 107.28(16) . . ?
O3 Al1 Sm1 42.20(6) . . ?
O1 Al1 Sm1 49.49(6) . . ?
C16 Al1 Sm1 126.48(11) . . ?
C18 Al1 Sm1 125.51(13) . . ?
C1 O1 Al1 161.12(16) . . ?
C1 O1 Sm1 101.84(13) . . ?
Al1 O1 Sm1 97.04(7) . . ?
O1 C1 C6 119.8(2) . . ?
O1 C1 C2 120.0(2) . . ?
C6 C1 C2 120.1(2) . . ?
O3 Al2 O2 91.60(9) . . ?
O3 Al2 C22 116.49(13) . . ?
O2 Al2 C22 114.41(11) . . ?
O3 Al2 C20 109.21(16) . . ?
O2 Al2 C20 117.12(18) . . ?
C22 Al2 C20 107.57(16) . . ?
O3 Al2 Sm1 42.29(6) . . ?
O2 Al2 Sm1 49.51(6) . . ?
C22 Al2 Sm1 131.46(10) . . ?
C20 Al2 Sm1 120.43(12) . . ?
C24 O2 Al2 157.42(18) . . ?
C24 O2 Sm1 105.68(16) . . ?
Al2 O2 Sm1 96.89(7) . . ?
C3 C2 C1 118.1(2) . . ?
C3 C2 C7 119.0(2) . . ?
C1 C2 C7 122.8(2) . . ?
Al1 O3 Al2 144.73(11) . . ?
Al1 O3 Sm1 107.63(8) . . ?
Al2 O3 Sm1 107.36(9) . . ?
C4 C3 C2 122.9(3) . . ?
C4 C3 H3A 118.6 . . ?
C2 C3 H3A 118.6 . . ?
C3 C4 C5 118.0(2) . . ?
C3 C4 C11 120.7(3) . . ?
C5 C4 C11 121.4(3) . . ?
C4 C5 C6 123.0(3) . . ?
C4 C5 H5A 118.5 . . ?
C6 C5 H5A 118.5 . . ?
C5 C6 C1 117.9(2) . . ?
C5 C6 C12 118.7(2) . . ?
C1 C6 C12 123.2(2) . . ?
C2 C7 C8 108.0(2) . . ?
C2 C7 C9 112.8(2) . . ?
C8 C7 C9 111.6(2) . . ?
C2 C7 C10 112.2(2) . . ?
C8 C7 C10 107.0(2) . . ?
C9 C7 C10 105.2(2) . . ?
C7 C8 H8A 109.5 . . ?
C7 C8 H8B 109.5 . . ?
H8A C8 H8B 109.5 . . ?
C7 C8 H8C 109.5 . . ?
H8A C8 H8C 109.5 . . ?
H8B C8 H8C 109.5 . . ?
C7 C9 H9A 109.5 . . ?
C7 C9 H9B 109.5 . . ?
H9A C9 H9B 109.5 . . ?
C7 C9 H9C 109.5 . . ?
H9A C9 H9C 109.5 . . ?
H9B C9 H9C 109.5 . . ?
C7 C10 H10A 109.5 . . ?
C7 C10 H10B 109.5 . . ?
H10A C10 H10B 109.5 . . ?
C7 C10 H10C 109.5 . . ?
H10A C10 H10C 109.5 . . ?
H10B C10 H10C 109.5 . . ?
C4 C11 H11A 109.5 . . ?
C4 C11 H11B 109.5 . . ?
H11A C11 H11B 109.5 . . ?
C4 C11 H11C 109.5 . . ?
H11A C11 H11C 109.5 . . ?
H11B C11 H11C 109.5 . . ?
C13 C12 C14 107.3(3) . . ?
C13 C12 C15 105.7(3) . . ?
C14 C12 C15 110.2(2) . . ?
C13 C12 C6 112.6(2) . . ?
C14 C12 C6 107.5(2) . . ?
C15 C12 C6 113.3(2) . . ?
C12 C13 H13A 109.5 . . ?
C12 C13 H13B 109.5 . . ?
H13A C13 H13B 109.5 . . ?
C12 C13 H13C 109.5 . . ?
H13A C13 H13C 109.5 . . ?
H13B C13 H13C 109.5 . . ?
C12 C14 H14A 109.5 . . ?
C12 C14 H14B 109.5 . . ?
H14A C14 H14B 109.5 . . ?
C12 C14 H14C 109.5 . . ?
H14A C14 H14C 109.5 . . ?
H14B C14 H14C 109.5 . . ?
C12 C15 H15A 109.5 . . ?
C12 C15 H15B 109.5 . . ?
H15A C15 H15B 109.5 . . ?
C12 C15 H15C 109.5 . . ?
H15A C15 H15C 109.5 . . ?
H15B C15 H15C 109.5 . . ?
C17 C16 Al1 116.9(3) . . ?
C17 C16 H16A 108.1 . . ?
Al1 C16 H16A 108.1 . . ?
C17 C16 H16B 108.1 . . ?
Al1 C16 H16B 108.1 . . ?
H16A C16 H16B 107.3 . . ?
C16 C17 H17A 109.5 . . ?
C16 C17 H17B 109.5 . . ?
H17A C17 H17B 109.5 . . ?
C16 C17 H17C 109.5 . . ?
H17A C17 H17C 109.5 . . ?
H17B C17 H17C 109.5 . . ?
C19 C18 Al1 110.5(2) . . ?
C19 C18 H18A 109.6 . . ?
Al1 C18 H18A 109.6 . . ?
C19 C18 H18B 109.6 . . ?
Al1 C18 H18B 109.6 . . ?
H18A C18 H18B 108.1 . . ?
C18 C19 H19A 109.5 . . ?
C18 C19 H19B 109.5 . . ?
H19A C19 H19B 109.5 . . ?
C18 C19 H19C 109.5 . . ?
H19A C19 H19C 109.5 . . ?
H19B C19 H19C 109.5 . . ?
C21 C20 Al2 112.4(4) . . ?
C21 C20 H20A 109.1 . . ?
Al2 C20 H20A 109.1 . . ?
C21 C20 H20B 109.1 . . ?
Al2 C20 H20B 109.1 . . ?
H20A C20 H20B 107.9 . . ?
C20 C21 H21A 109.5 . . ?
C20 C21 H21B 109.5 . . ?
H21A C21 H21B 109.5 . . ?
C20 C21 H21C 109.5 . . ?
H21A C21 H21C 109.5 . . ?
H21B C21 H21C 109.5 . . ?
C23 C22 Al2 114.3(2) . . ?
C23 C22 H22A 108.7 . . ?
Al2 C22 H22A 108.7 . . ?
C23 C22 H22B 108.7 . . ?
Al2 C22 H22B 108.7 . . ?
H22A C22 H22B 107.6 . . ?
C22 C23 H23A 109.5 . . ?
C22 C23 H23B 109.5 . . ?
H23A C23 H23B 109.5 . . ?
C22 C23 H23C 109.5 . . ?
H23A C23 H23C 109.5 . . ?
H23B C23 H23C 109.5 . . ?
O2 C24 C29 120.1(2) . . ?
O2 C24 C25 119.9(2) . . ?
C29 C24 C25 119.9(2) . . ?
C26 C25 C24 118.2(3) . . ?
C26 C25 C30 119.3(3) . . ?
C24 C25 C30 122.3(3) . . ?
C27 C26 C25 123.3(3) . . ?
C27 C26 H26A 118.4 . . ?
C25 C26 H26A 118.4 . . ?
C28 C27 C26 117.2(3) . . ?
C28 C27 C34 121.3(3) . . ?
C26 C27 C34 121.5(3) . . ?
C27 C28 C29 123.4(3) . . ?
C27 C28 H28A 118.3 . . ?
C29 C28 H28A 118.3 . . ?
C28 C29 C24 118.0(2) . . ?
C28 C29 C35 117.8(2) . . ?
C24 C29 C35 124.0(2) . . ?
C31 C30 C32 109.3(5) . . ?
C31 C30 C25 108.2(4) . . ?
C32 C30 C25 110.8(4) . . ?
C31 C30 C33 112.8(4) . . ?
C32 C30 C33 104.5(4) . . ?
C25 C30 C33 111.2(3) . . ?
C30 C31 H31A 109.5 . . ?
C30 C31 H31B 109.5 . . ?
H31A C31 H31B 109.5 . . ?
C30 C31 H31C 109.5 . . ?
H31A C31 H31C 109.5 . . ?
H31B C31 H31C 109.5 . . ?
C30 C32 H32A 109.5 . . ?
C30 C32 H32B 109.5 . . ?
H32A C32 H32B 109.5 . . ?
C30 C32 H32C 109.5 . . ?
H32A C32 H32C 109.5 . . ?
H32B C32 H32C 109.5 . . ?
C30 C33 H33A 109.5 . . ?
C30 C33 H33B 109.5 . . ?
H33A C33 H33B 109.5 . . ?
C30 C33 H33C 109.5 . . ?
H33A C33 H33C 109.5 . . ?
H33B C33 H33C 109.5 . . ?
C27 C34 H34A 109.5 . . ?
C27 C34 H34B 109.5 . . ?
H34A C34 H34B 109.5 . . ?
C27 C34 H34C 109.5 . . ?
H34A C34 H34C 109.5 . . ?
H34B C34 H34C 109.5 . . ?
C36 C35 C38 110.5(2) . . ?
C36 C35 C37 107.3(2) . . ?
C38 C35 C37 105.3(2) . . ?
C36 C35 C29 107.3(2) . . ?
C38 C35 C29 114.00(19) . . ?
C37 C35 C29 112.3(2) . . ?
C35 C36 H36A 109.5 . . ?
C35 C36 H36B 109.5 . . ?
H36A C36 H36B 109.5 . . ?
C35 C36 H36C 109.5 . . ?
H36A C36 H36C 109.5 . . ?
H36B C36 H36C 109.5 . . ?
C35 C37 H37A 109.5 . . ?
C35 C37 H37B 109.5 . . ?
H37A C37 H37B 109.5 . . ?
C35 C37 H37C 109.5 . . ?
H37A C37 H37C 109.5 . . ?
H37B C37 H37C 109.5 . . ?
C35 C38 H38A 109.5 . . ?
C35 C38 H38B 109.5 . . ?
H38A C38 H38B 109.5 . . ?
C35 C38 H38C 109.5 . . ?
H38A C38 H38C 109.5 . . ?
H38B C38 H38C 109.5 . . ?
C6T C1T C2T 125.5(16) . . ?
C6T C1T C7T 116.6(12) . . ?
C2T C1T C7T 117.8(11) . . ?
C3T C2T C1T 112.2(17) . . ?
C3T C2T H2T 123.9 . . ?
C1T C2T H2T 123.9 . . ?
C2T C3T C4T 123.7(15) . . ?
C2T C3T H3T 118.2 . . ?
C4T C3T H3T 118.2 . . ?
C5T C4T C3T 121.6(14) . . ?
C5T C4T H4T 119.2 . . ?
C3T C4T H4T 119.2 . . ?
C4T C5T C6T 116.4(16) . . ?
C4T C5T H5T 121.8 . . ?
C6T C5T H5T 121.8 . . ?
C1T C6T C5T 120.0(17) . . ?
C1T C6T H6T 120.0 . . ?
C5T C6T H6T 120.0 . . ?
C1T C7T H7T1 109.5 . . ?
C1T C7T H7T2 109.5 . . ?
H7T1 C7T H7T2 109.5 . . ?
C1T C7T H7T3 109.5 . . ?
H7T1 C7T H7T3 109.5 . . ?
H7T2 C7T H7T3 109.5 . . ?
C6TA C1TA C2TA 116.0(16) . . ?
C6TA C1TA C7TA 122.7(14) . . ?
C2TA C1TA C7TA 120.6(16) . . ?
C3TA C2TA C1TA 126(2) . . ?
C3TA C2TA H2TA 116.8 . . ?
C1TA C2TA H2TA 116.8 . . ?
C2TA C3TA C4TA 119(2) . . ?
C2TA C3TA H3TA 120.4 . . ?
C4TA C3TA H3TA 120.4 . . ?
C3TA C4TA C5TA 112.0(18) . . ?
C3TA C4TA H4TA 124.0 . . ?
C5TA C4TA H4TA 124.0 . . ?
C6TA C5TA C4TA 130(2) . . ?
C6TA C5TA H5TA 114.8 . . ?
C4TA C5TA H5TA 114.8 . . ?
C1TA C6TA C5TA 115.2(19) . . ?
C1TA C6TA H6TA 122.4 . . ?
C5TA C6TA H6TA 122.4 . . ?
C1TA C7TA H7T4 109.5 . . ?
C1TA C7TA H7T5 109.5 . . ?
H7T4 C7TA H7T5 109.5 . . ?
C1TA C7TA H7T6 109.5 . . ?
H7T4 C7TA H7T6 109.5 . . ?
H7T5 C7TA H7T6 109.5 . . ?
C2S C1S C6S 127.4(10) . . ?
C2S C1S C7S 118.0(9) . . ?
C6S C1S C7S 114.5(9) . . ?
C1S C2S C3S 119.6(9) . . ?
C1S C2S H2 120.2 . . ?
C3S C2S H2 120.2 . . ?
C2S C3S C4S 118.5(9) . . ?
C2S C3S H3S 120.7 . . ?
C4S C3S H3S 120.7 . . ?
C5S C4S C3S 110.5(8) . . ?
C5S C4S H4S 124.7 . . ?
C3S C4S H4S 124.7 . . ?
C4S C5S C6S 131.7(7) . . ?
C4S C5S H5S 114.2 . . ?
C6S C5S H5S 114.2 . . ?
C1S C6S C5S 112.1(7) . . ?
C1S C6S H6S 124.0 . . ?
C5S C6S H6S 124.0 . . ?
C1S C7S H7SA 109.5 . . ?
C1S C7S H7SB 109.5 . . ?
H7SA C7S H7SB 109.5 . . ?
C1S C7S H7SC 109.5 . . ?
H7SA C7S H7SC 109.5 . . ?
H7SB C7S H7SC 109.5 . . ?

loop_
_geom_bond_atom_site_label_1
_geom_bond_atom_site_label_2
_geom_bond_distance
_geom_bond_site_symmetry_2
_geom_bond_publ_flag
Sm1 O3 2.3485(17) . ?
Sm1 O2 2.5522(18) . ?
Sm1 O1 2.5525(17) . ?
Sm1 Al2 3.3314(8) . ?
Sm1 Al1 3.3320(7) . ?
Al1 O3 1.7571(19) . ?
Al1 O1 1.8518(18) . ?
Al1 C16 1.987(3) . ?
Al1 C18 1.988(4) . ?
O1 C1 1.369(3) . ?
C1 C6 1.421(4) . ?
C1 C2 1.425(4) . ?
Al2 O3 1.7638(19) . ?
Al2 O2 1.857(2) . ?
Al2 C22 1.980(3) . ?
Al2 C20 1.990(4) . ?
O2 C24 1.368(3) . ?
C2 C3 1.397(3) . ?
C2 C7 1.533(4) . ?
C3 C4 1.383(4) . ?
C3 H3A 0.9500 . ?
C4 C5 1.384(4) . ?
C4 C11 1.515(4) . ?
C5 C6 1.400(4) . ?
C5 H5A 0.9500 . ?
C6 C12 1.543(4) . ?
C7 C8 1.538(4) . ?
C7 C9 1.543(4) . ?
C7 C10 1.548(4) . ?
C8 H8A 0.9800 . ?
C8 H8B 0.9800 . ?
C8 H8C 0.9800 . ?
C9 H9A 0.9800 . ?
C9 H9B 0.9800 . ?
C9 H9C 0.9800 . ?
C10 H10A 0.9800 . ?
C10 H10B 0.9800 . ?
C10 H10C 0.9800 . ?
C11 H11A 0.9800 . ?
C11 H11B 0.9800 . ?
C11 H11C 0.9800 . ?
C12 C13 1.535(4) . ?
C12 C14 1.539(4) . ?
C12 C15 1.541(4) . ?
C13 H13A 0.9800 . ?
C13 H13B 0.9800 . ?
C13 H13C 0.9800 . ?
C14 H14A 0.9800 . ?
C14 H14B 0.9800 . ?
C14 H14C 0.9800 . ?
C15 H15A 0.9800 . ?
C15 H15B 0.9800 . ?
C15 H15C 0.9800 . ?
C16 C17 1.526(5) . ?
C16 H16A 0.9900 . ?
C16 H16B 0.9900 . ?
C17 H17A 0.9800 . ?
C17 H17B 0.9800 . ?
C17 H17C 0.9800 . ?
C18 C19 1.533(4) . ?
C18 H18A 0.9900 . ?
C18 H18B 0.9900 . ?
C19 H19A 0.9800 . ?
C19 H19B 0.9800 . ?
C19 H19C 0.9800 . ?
C20 C21 1.506(7) . ?
C20 H20A 0.9900 . ?
C20 H20B 0.9900 . ?
C21 H21A 0.9800 . ?
C21 H21B 0.9800 . ?
C21 H21C 0.9800 . ?
C22 C23 1.540(4) . ?
C22 H22A 0.9900 . ?
C22 H22B 0.9900 . ?
C23 H23A 0.9800 . ?
C23 H23B 0.9800 . ?
C23 H23C 0.9800 . ?
C24 C29 1.421(3) . ?
C24 C25 1.424(4) . ?
C25 C26 1.391(5) . ?
C25 C30 1.546(5) . ?
C26 C27 1.388(5) . ?
C26 H26A 0.9500 . ?
C27 C28 1.387(4) . ?
C27 C34 1.509(4) . ?
C28 C29 1.396(3) . ?
C28 H28A 0.9500 . ?
C29 C35 1.548(3) . ?
C30 C31 1.526(10) . ?
C30 C32 1.541(7) . ?
C30 C33 1.560(5) . ?
C31 H31A 0.9800 . ?
C31 H31B 0.9800 . ?
C31 H31C 0.9800 . ?
C32 H32A 0.9800 . ?
C32 H32B 0.9800 . ?
C32 H32C 0.9800 . ?
C33 H33A 0.9800 . ?
C33 H33B 0.9800 . ?
C33 H33C 0.9800 . ?
C34 H34A 0.9800 . ?
C34 H34B 0.9800 . ?
C34 H34C 0.9800 . ?
C35 C36 1.531(4) . ?
C35 C38 1.536(3) . ?
C35 C37 1.542(3) . ?
C36 H36A 0.9800 . ?
C36 H36B 0.9800 . ?
C36 H36C 0.9800 . ?
C37 H37A 0.9800 . ?
C37 H37B 0.9800 . ?
C37 H37C 0.9800 . ?
C38 H38A 0.9800 . ?
C38 H38B 0.9800 . ?
C38 H38C 0.9800 . ?
C1T C6T 1.375(12) . ?
C1T C2T 1.390(11) . ?
C1T C7T 1.675(17) . ?
C2T C3T 1.378(11) . ?
C2T H2T 0.9500 . ?
C3T C4T 1.387(10) . ?
C3T H3T 0.9500 . ?
C4T C5T 1.367(11) . ?
C4T H4T 0.9500 . ?
C5T C6T 1.382(10) . ?
C5T H5T 0.9500 . ?
C6T H6T 0.9500 . ?
C7T H7T1 0.9800 . ?
C7T H7T2 0.9800 . ?
C7T H7T3 0.9800 . ?
C1TA C6TA 1.362(12) . ?
C1TA C2TA 1.376(13) . ?
C1TA C7TA 1.659(15) . ?
C2TA C3TA 1.370(13) . ?
C2TA H2TA 0.9500 . ?
C3TA C4TA 1.374(12) . ?
C3TA H3TA 0.9500 . ?
C4TA C5TA 1.378(12) . ?
C4TA H4TA 0.9500 . ?
C5TA C6TA 1.375(12) . ?
C5TA H5TA 0.9500 . ?
C6TA H6TA 0.9500 . ?
C7TA H7T4 0.9800 . ?
C7TA H7T5 0.9800 . ?
C7TA H7T6 0.9800 . ?
C1S C2S 1.291(9) . ?
C1S C6S 1.304(9) . ?
C1S C7S 1.371(17) . ?
C2S C3S 1.433(9) . ?
C2S H2 0.9500 . ?
C3S C4S 1.455(9) . ?
C3S H3S 0.9500 . ?
C4S C5S 1.354(8) . ?
C4S H4S 0.9500 . ?
C5S C6S 1.371(7) . ?
C5S H5S 0.9500 . ?
C6S H6S 0.9500 . ?
C7S H7SA 0.9800 . ?
C7S H7SB 0.9800 . ?
C7S H7SC 0.9800 . ?
